data_7208037
loop_
_publ_author_name
'Kaur, Paramjit'
'Kaur, Mandeep'
'Depotter, Griet'
'Van Cleuvenbergen, Stijn'
'Asselberghs, Inge'
'Clays, Koen'
'Singh, Kamaljit'

_publ_section_title
;
 Thermally stable ferrocenyl &#x201C;push--pull&#x201D; chromophores with
 tailorable and switchable second-order non-linear optical response:
 synthesis and structure--property relationship
;
_journal_issue 21
_journal_name_full 'Journal of Materials Chemistry'
_journal_page_first 10597
_journal_paper_doi 10.1039/c2jm31387a
_journal_volume 22
_journal_year 2012
_chemical_formula_sum 'C17 H13 Fe N S'
_chemical_formula_weight 319.19
_chemical_name_systematic
;
?
;
_space_group_IT_number 14
_symmetry_cell_setting monoclinic
_symmetry_space_group_name_Hall '-P 2yn'
_symmetry_space_group_name_H-M 'P 1 21/n 1'
_atom_sites_solution_hydrogens geom
_atom_sites_solution_primary direct
_atom_sites_solution_secondary difmap
_audit_creation_method SHELXL-97
_cell_angle_alpha 90.00
_cell_angle_beta 103.188(2)
_cell_angle_gamma 90.00
_cell_formula_units_Z 4
_cell_length_a 5.78750(10)
_cell_length_b 25.3720(5)
_cell_length_c 9.6688(2)
_cell_measurement_reflns_used 9544
_cell_measurement_temperature 150(2)
_cell_measurement_theta_max 32.6768
_cell_measurement_theta_min 3.2052
_cell_volume 1382.33(5)
_computing_cell_refinement 'CrysAlis RED, Oxford Diffraction Ltd.,'
_computing_data_collection 'CrysAlis CCD, Oxford Diffraction Ltd.,'
_computing_data_reduction 'CrysAlis RED, Oxford Diffraction Ltd.,'
_computing_molecular_graphics Ortep3
_computing_publication_material Shelx97
_computing_structure_refinement 'SHELXL-97 (Sheldrick, 1997)'
_computing_structure_solution 'SHELXS-97 (Sheldrick, 1997)'
_diffrn_ambient_temperature 120(2)
_diffrn_detector_area_resol_mean 15.9948
_diffrn_measured_fraction_theta_full 0.999
_diffrn_measured_fraction_theta_max 0.999
_diffrn_measurement_device_type 'OXFORD DIFFRACTION XCALIBUR-S'
_diffrn_measurement_method \w/q-scan
_diffrn_radiation_monochromator graphite
_diffrn_radiation_source 'Enhance (Mo) X-ray Source'
_diffrn_radiation_type MoK\a
_diffrn_radiation_wavelength 0.71073
_diffrn_reflns_av_R_equivalents 0.0172
_diffrn_reflns_av_sigmaI/netI 0.0138
_diffrn_reflns_limit_h_max 6
_diffrn_reflns_limit_h_min -5
_diffrn_reflns_limit_k_max 30
_diffrn_reflns_limit_k_min -29
_diffrn_reflns_limit_l_max 11
_diffrn_reflns_limit_l_min -10
_diffrn_reflns_number 9340
_diffrn_reflns_theta_full 25.00
_diffrn_reflns_theta_max 25.00
_diffrn_reflns_theta_min 3.21
_exptl_absorpt_coefficient_mu 1.228
_exptl_absorpt_correction_T_max 0.8372
_exptl_absorpt_correction_T_min 0.7653
_exptl_absorpt_correction_type multi-scan
_exptl_absorpt_process_details
;
CrysAlis RED, Oxford Diffraction Ltd.,
Version 1.171.31.7 (release 18-10-2006 CrysAlis171 .NET)
(compiled Oct 18 2006,16:28:17)
Empirical absorption correction using spherical harmonics,
implemented in SCALE3 ABSPACK scaling algorithm.
;
_exptl_crystal_colour orange
_exptl_crystal_density_diffrn 1.534
_exptl_crystal_density_method 'not measured'
_exptl_crystal_description block
_exptl_crystal_F_000 656
_exptl_crystal_size_max 0.23
_exptl_crystal_size_mid 0.18
_exptl_crystal_size_min 0.15
_refine_diff_density_max 0.207
_refine_diff_density_min -0.356
_refine_diff_density_rms 0.063
_refine_ls_extinction_method none
_refine_ls_goodness_of_fit_ref 1.084
_refine_ls_hydrogen_treatment riding
_refine_ls_matrix_type full
_refine_ls_number_parameters 181
_refine_ls_number_reflns 2424
_refine_ls_number_restraints 0
_refine_ls_restrained_S_all 1.084
_refine_ls_R_factor_all 0.0261
_refine_ls_R_factor_gt 0.0233
_refine_ls_shift/su_max 0.000
_refine_ls_shift/su_mean 0.000
_refine_ls_structure_factor_coef Fsqd
_refine_ls_weighting_details 'calc w=1/[\s^2^(Fo^2^)+(0.0259P)^2^+0.9094P] where P=(Fo^2^+2Fc^2^)/3'
_refine_ls_weighting_scheme calc
_refine_ls_wR_factor_gt 0.0552
_refine_ls_wR_factor_ref 0.0561
_reflns_number_gt 2251
_reflns_number_total 2424
_reflns_threshold_expression >2sigma(I)
_cod_data_source_file c2jm31387a.txt
_cod_data_source_block gnu038
_cod_depositor_comments
;
The following automatic conversions were performed:

'_symmetry_cell_setting' value 'Monoclinic' changed to 'monoclinic'
according to /home/saulius/struct/CIF-dictionaries/cif_core.dic
dictionary named 'cif_core.dic' version 2.4.1 from 2010-06-29.

Automatic conversion script
Id: cif_fix_values 1715 2011-07-08 13:25:40Z adriana 
;
_cod_original_sg_symbol_H-M 'P 21/n'
_cod_database_code 7208037

loop_
_symmetry_equiv_pos_as_xyz
'x, y, z'
'-x+1/2, y+1/2, -z+1/2'
'-x, -y, -z'
'x-1/2, -y-1/2, z-1/2'

loop_
_atom_site_label
_atom_site_type_symbol
_atom_site_fract_x
_atom_site_fract_y
_atom_site_fract_z
_atom_site_U_iso_or_equiv
_atom_site_adp_type
_atom_site_occupancy
_atom_site_symmetry_multiplicity
_atom_site_calc_flag
_atom_site_refinement_flags
Fe1 Fe 0.27572(4) 0.177526(9) 0.03888(3) 0.01507(9) Uani 1 1 d .
S1 S 0.66590(8) -0.016058(17) 0.35213(5) 0.01973(11) Uani 1 1 d .
N1 N 1.0127(3) -0.11373(8) 0.6104(2) 0.0379(5) Uani 1 1 d .
C1 C 0.6448(3) -0.07408(7) 0.44214(19) 0.0203(4) Uani 1 1 d .
C2 C 0.8484(3) -0.09622(7) 0.5354(2) 0.0248(4) Uani 1 1 d .
C3 C 0.4184(3) -0.09314(7) 0.41299(19) 0.0211(4) Uani 1 1 d .
H3 H 0.3727 -0.1245 0.4532 0.025 Uiso 1 1 calc R
C4 C 0.2604(3) -0.06109(7) 0.31673(19) 0.0198(4) Uani 1 1 d .
H4 H 0.0958 -0.0685 0.2856 0.024 Uiso 1 1 calc R
C5 C 0.3670(3) -0.01803(7) 0.27200(18) 0.0178(4) Uani 1 1 d .
C6 C 0.2541(3) 0.02202(7) 0.17216(19) 0.0185(4) Uani 1 1 d .
H6 H 0.0857 0.0236 0.1516 0.022 Uiso 1 1 calc R
C7 C 0.3646(3) 0.05683(7) 0.10654(19) 0.0190(4) Uani 1 1 d .
H7 H 0.5328 0.0551 0.1246 0.023 Uiso 1 1 calc R
C8 C 0.2460(3) 0.09742(7) 0.00906(18) 0.0171(4) Uani 1 1 d .
C9 C 0.0190(3) 0.12064(7) 0.00445(19) 0.0182(4) Uani 1 1 d .
H9 H -0.0837 0.1123 0.0652 0.022 Uiso 1 1 calc R
C10 C -0.0259(3) 0.15846(7) -0.10715(19) 0.0212(4) Uani 1 1 d .
H10 H -0.1640 0.1797 -0.1339 0.025 Uiso 1 1 calc R
C11 C 0.1714(3) 0.15900(7) -0.17182(19) 0.0216(4) Uani 1 1 d .
H11 H 0.1875 0.1805 -0.2496 0.026 Uiso 1 1 calc R
C12 C 0.3398(3) 0.12191(7) -0.10011(19) 0.0195(4) Uani 1 1 d .
H12 H 0.4892 0.1145 -0.1208 0.023 Uiso 1 1 calc R
C13 C 0.4951(4) 0.19183(8) 0.2328(2) 0.0309(5) Uani 1 1 d .
H13 H 0.5725 0.1660 0.2985 0.037 Uiso 1 1 calc R
C14 C 0.2686(4) 0.21346(8) 0.2266(2) 0.0275(4) Uani 1 1 d .
H14 H 0.1663 0.2047 0.2873 0.033 Uiso 1 1 calc R
C15 C 0.2205(3) 0.25040(7) 0.1144(2) 0.0258(4) Uani 1 1 d .
H15 H 0.0801 0.2709 0.0867 0.031 Uiso 1 1 calc R
C16 C 0.4158(4) 0.25167(8) 0.0505(2) 0.0285(4) Uani 1 1 d .
H16 H 0.4308 0.2730 -0.0277 0.034 Uiso 1 1 calc R
C17 C 0.5864(3) 0.21529(8) 0.1241(2) 0.0319(5) Uani 1 1 d .
H17 H 0.7361 0.2080 0.1037 0.038 Uiso 1 1 calc R

loop_
_atom_site_aniso_label
_atom_site_aniso_U_11
_atom_site_aniso_U_22
_atom_site_aniso_U_33
_atom_site_aniso_U_23
_atom_site_aniso_U_13
_atom_site_aniso_U_12
Fe1 0.01643(14) 0.01341(14) 0.01466(14) -0.00104(9) 0.00206(9) -0.00074(9)
S1 0.0202(2) 0.0154(2) 0.0229(2) 0.00231(17) 0.00352(17) -0.00017(16)
N1 0.0319(10) 0.0428(11) 0.0404(11) 0.0185(9) 0.0109(8) 0.0104(8)
C1 0.0282(10) 0.0153(9) 0.0189(9) 0.0016(7) 0.0084(7) 0.0041(7)
C2 0.0287(10) 0.0229(10) 0.0260(10) 0.0051(8) 0.0129(8) 0.0037(8)
C3 0.0294(10) 0.0141(9) 0.0228(9) 0.0016(7) 0.0123(8) 0.0009(7)
C4 0.0215(9) 0.0176(9) 0.0220(9) -0.0030(7) 0.0083(7) -0.0010(7)
C5 0.0200(9) 0.0159(9) 0.0180(9) -0.0045(7) 0.0052(7) 0.0016(7)
C6 0.0188(9) 0.0159(9) 0.0200(9) -0.0027(7) 0.0031(7) 0.0013(7)
C7 0.0189(9) 0.0165(9) 0.0210(9) -0.0024(7) 0.0036(7) 0.0032(7)
C8 0.0192(9) 0.0136(8) 0.0179(9) -0.0022(7) 0.0029(7) -0.0015(6)
C9 0.0165(8) 0.0160(9) 0.0211(9) -0.0015(7) 0.0021(7) -0.0032(7)
C10 0.0204(9) 0.0164(9) 0.0227(10) -0.0015(7) -0.0037(7) -0.0010(7)
C11 0.0303(10) 0.0187(9) 0.0138(9) -0.0006(7) 0.0011(7) -0.0048(7)
C12 0.0230(9) 0.0170(9) 0.0189(9) -0.0045(7) 0.0058(7) -0.0022(7)
C13 0.0378(12) 0.0251(10) 0.0215(10) -0.0054(8) -0.0106(8) 0.0022(8)
C14 0.0378(11) 0.0247(10) 0.0223(10) -0.0104(8) 0.0117(8) -0.0074(8)
C15 0.0263(10) 0.0155(9) 0.0334(11) -0.0073(8) 0.0025(8) 0.0003(7)
C16 0.0370(11) 0.0199(10) 0.0285(11) -0.0044(8) 0.0071(8) -0.0137(8)
C17 0.0176(10) 0.0346(12) 0.0419(13) -0.0206(9) 0.0039(8) -0.0068(8)

loop_
_atom_type_symbol
_atom_type_description
_atom_type_scat_dispersion_real
_atom_type_scat_dispersion_imag
_atom_type_scat_source
C C 0.0033 0.0016 'International Tables Vol C Tables 4.2.6.8 and 6.1.1.4'
H H 0.0000 0.0000 'International Tables Vol C Tables 4.2.6.8 and 6.1.1.4'
N N 0.0061 0.0033 'International Tables Vol C Tables 4.2.6.8 and 6.1.1.4'
S S 0.1246 0.1234 'International Tables Vol C Tables 4.2.6.8 and 6.1.1.4'
Fe Fe 0.3463 0.8444 'International Tables Vol C Tables 4.2.6.8 and 6.1.1.4'

loop_
_geom_angle_atom_site_label_1
_geom_angle_atom_site_label_2
_geom_angle_atom_site_label_3
_geom_angle
C10 Fe1 C17 158.31(9)
C10 Fe1 C15 106.49(8)
C17 Fe1 C15 67.97(8)
C10 Fe1 C12 68.58(7)
C17 Fe1 C12 108.38(8)
C15 Fe1 C12 158.38(8)
C10 Fe1 C14 122.33(8)
C17 Fe1 C14 67.99(8)
C15 Fe1 C14 40.53(8)
C12 Fe1 C14 159.85(8)
C10 Fe1 C16 121.57(8)
C17 Fe1 C16 40.70(9)
C15 Fe1 C16 40.33(8)
C12 Fe1 C16 122.95(8)
C14 Fe1 C16 68.15(8)
C10 Fe1 C13 158.94(9)
C17 Fe1 C13 40.47(9)
C15 Fe1 C13 68.03(8)
C12 Fe1 C13 124.00(8)
C14 Fe1 C13 40.40(8)
C16 Fe1 C13 68.29(8)
C10 Fe1 C11 40.77(8)
C17 Fe1 C11 122.96(8)
C15 Fe1 C11 122.04(8)
C12 Fe1 C11 40.61(7)
C14 Fe1 C11 158.22(8)
C16 Fe1 C11 106.86(8)
C13 Fe1 C11 159.47(8)
C10 Fe1 C9 40.82(7)
C17 Fe1 C9 159.97(8)
C15 Fe1 C9 122.08(7)
C12 Fe1 C9 68.82(7)
C14 Fe1 C9 107.40(8)
C16 Fe1 C9 157.63(8)
C13 Fe1 C9 123.47(8)
C11 Fe1 C9 68.69(7)
C10 Fe1 C8 68.71(7)
C17 Fe1 C8 124.03(8)
C15 Fe1 C8 158.77(7)
C12 Fe1 C8 40.99(7)
C14 Fe1 C8 123.29(7)
C16 Fe1 C8 159.85(8)
C13 Fe1 C8 108.61(7)
C11 Fe1 C8 68.67(7)
C9 Fe1 C8 40.89(7)
C5 S1 C1 91.30(9)
C3 C1 C2 127.37(17)
C3 C1 S1 111.88(14)
C2 C1 S1 120.74(14)
N1 C2 C1 179.6(2)
C1 C3 C4 112.37(16)
C1 C3 H3 123.8
C4 C3 H3 123.8
C5 C4 C3 113.47(16)
C5 C4 H4 123.3
C3 C4 H4 123.3
C4 C5 C6 126.96(16)
C4 C5 S1 110.97(13)
C6 C5 S1 122.08(13)
C7 C6 C5 126.09(16)
C7 C6 H6 117.0
C5 C6 H6 117.0
C6 C7 C8 124.72(16)
C6 C7 H7 117.6
C8 C7 H7 117.6
C9 C8 C12 107.30(15)
C9 C8 C7 127.18(16)
C12 C8 C7 125.51(15)
C9 C8 Fe1 69.14(10)
C12 C8 Fe1 68.96(10)
C7 C8 Fe1 126.60(12)
C10 C9 C8 107.97(16)
C10 C9 Fe1 69.35(10)
C8 C9 Fe1 69.97(10)
C10 C9 H9 126.0
C8 C9 H9 126.0
Fe1 C9 H9 126.2
C11 C10 C9 108.31(16)
C11 C10 Fe1 69.85(10)
C9 C10 Fe1 69.83(10)
C11 C10 H10 125.8
C9 C10 H10 125.8
Fe1 C10 H10 126.1
C12 C11 C10 108.07(16)
C12 C11 Fe1 69.57(10)
C10 C11 Fe1 69.38(10)
C12 C11 H11 126.0
C10 C11 H11 126.0
Fe1 C11 H11 126.6
C11 C12 C8 108.34(15)
C11 C12 Fe1 69.82(10)
C8 C12 Fe1 70.05(10)
C11 C12 H12 125.8
C8 C12 H12 125.8
Fe1 C12 H12 125.9
C14 C13 C17 107.87(18)
C14 C13 Fe1 69.71(11)
C17 C13 Fe1 69.59(11)
C14 C13 H13 126.1
C17 C13 H13 126.1
Fe1 C13 H13 126.2
C13 C14 C15 108.01(18)
C13 C14 Fe1 69.89(11)
C15 C14 Fe1 69.72(11)
C13 C14 H14 126.0
C15 C14 H14 126.0
Fe1 C14 H14 126.0
C16 C15 C14 108.38(17)
C16 C15 Fe1 69.91(11)
C14 C15 Fe1 69.76(10)
C16 C15 H15 125.8
C14 C15 H15 125.8
Fe1 C15 H15 126.1
C15 C16 C17 107.55(18)
C15 C16 Fe1 69.76(10)
C17 C16 Fe1 69.51(11)
C15 C16 H16 126.2
C17 C16 H16 126.2
Fe1 C16 H16 126.1
C13 C17 C16 108.20(17)
C13 C17 Fe1 69.94(11)
C16 C17 Fe1 69.79(11)
C13 C17 H17 125.9
C16 C17 H17 125.9
Fe1 C17 H17 125.9

loop_
_geom_bond_atom_site_label_1
_geom_bond_atom_site_label_2
_geom_bond_distance
Fe1 C10 2.0371(17)
Fe1 C17 2.0379(18)
Fe1 C15 2.0396(18)
Fe1 C12 2.0400(17)
Fe1 C14 2.0402(19)
Fe1 C16 2.0416(18)
Fe1 C13 2.0426(19)
Fe1 C11 2.0432(18)
Fe1 C9 2.0435(17)
Fe1 C8 2.0546(17)
S1 C5 1.7275(18)
S1 C1 1.7285(18)
N1 C2 1.146(3)
C1 C3 1.365(3)
C1 C2 1.426(3)
C3 C4 1.405(3)
C3 H3 0.9500
C4 C5 1.372(2)
C4 H4 0.9500
C5 C6 1.450(2)
C6 C7 1.333(3)
C6 H6 0.9500
C7 C8 1.458(2)
C7 H7 0.9500
C8 C9 1.431(2)
C8 C12 1.434(2)
C9 C10 1.423(2)
C9 H9 0.9500
C10 C11 1.421(3)
C10 H10 0.9500
C11 C12 1.417(3)
C11 H11 0.9500
C12 H12 0.9500
C13 C14 1.410(3)
C13 C17 1.411(3)
C13 H13 0.9500
C14 C15 1.413(3)
C14 H14 0.9500
C15 C16 1.407(3)
C15 H15 0.9500
C16 C17 1.419(3)
C16 H16 0.9500
C17 H17 0.9500

loop_
_geom_torsion_atom_site_label_1
_geom_torsion_atom_site_label_2
_geom_torsion_atom_site_label_3
_geom_torsion_atom_site_label_4
_geom_torsion
C5 S1 C1 C3 -0.91(14)
C5 S1 C1 C2 179.97(15)
C3 C1 C2 N1 -166(100)
S1 C1 C2 N1 13(44)
C2 C1 C3 C4 179.46(17)
S1 C1 C3 C4 0.4(2)
C1 C3 C4 C5 0.5(2)
C3 C4 C5 C6 179.22(16)
C3 C4 C5 S1 -1.18(19)
C1 S1 C5 C4 1.18(14)
C1 S1 C5 C6 -179.19(15)
C4 C5 C6 C7 -164.56(18)
S1 C5 C6 C7 15.9(3)
C5 C6 C7 C8 -178.54(16)
C6 C7 C8 C9 25.0(3)
C6 C7 C8 C12 -155.73(18)
C6 C7 C8 Fe1 115.39(18)
C10 Fe1 C8 C9 -37.75(11)
C17 Fe1 C8 C9 162.18(11)
C15 Fe1 C8 C9 42.9(2)
C12 Fe1 C8 C9 -119.18(14)
C14 Fe1 C8 C9 77.77(13)
C16 Fe1 C8 C9 -162.4(2)
C13 Fe1 C8 C9 120.01(11)
C11 Fe1 C8 C9 -81.66(11)
C10 Fe1 C8 C12 81.43(11)
C17 Fe1 C8 C12 -78.64(13)
C15 Fe1 C8 C12 162.11(19)
C14 Fe1 C8 C12 -163.05(11)
C16 Fe1 C8 C12 -43.3(3)
C13 Fe1 C8 C12 -120.81(11)
C11 Fe1 C8 C12 37.53(10)
C9 Fe1 C8 C12 119.18(14)
C10 Fe1 C8 C7 -159.26(17)
C17 Fe1 C8 C7 40.66(19)
C15 Fe1 C8 C7 -78.6(3)
C12 Fe1 C8 C7 119.31(19)
C14 Fe1 C8 C7 -43.74(18)
C16 Fe1 C8 C7 76.1(3)
C13 Fe1 C8 C7 -1.50(17)
C11 Fe1 C8 C7 156.83(17)
C9 Fe1 C8 C7 -121.51(19)
C12 C8 C9 C10 0.55(19)
C7 C8 C9 C10 179.92(16)
Fe1 C8 C9 C10 59.14(12)
C12 C8 C9 Fe1 -58.59(12)
C7 C8 C9 Fe1 120.78(18)
C17 Fe1 C9 C10 -167.0(2)
C15 Fe1 C9 C10 77.69(13)
C12 Fe1 C9 C10 -81.34(12)
C14 Fe1 C9 C10 119.64(12)
C16 Fe1 C9 C10 44.9(2)
C13 Fe1 C9 C10 161.09(11)
C11 Fe1 C9 C10 -37.63(11)
C8 Fe1 C9 C10 -119.24(15)
C10 Fe1 C9 C8 119.24(15)
C17 Fe1 C9 C8 -47.8(3)
C15 Fe1 C9 C8 -163.08(10)
C12 Fe1 C9 C8 37.89(10)
C14 Fe1 C9 C8 -121.12(11)
C16 Fe1 C9 C8 164.15(18)
C13 Fe1 C9 C8 -79.68(12)
C11 Fe1 C9 C8 81.61(11)
C8 C9 C10 C11 -0.1(2)
Fe1 C9 C10 C11 59.46(12)
C8 C9 C10 Fe1 -59.53(12)
C17 Fe1 C10 C11 48.6(2)
C15 Fe1 C10 C11 120.27(11)
C12 Fe1 C10 C11 -37.45(10)
C14 Fe1 C10 C11 161.61(11)
C16 Fe1 C10 C11 78.96(13)
C13 Fe1 C10 C11 -168.23(19)
C9 Fe1 C10 C11 -119.42(15)
C8 Fe1 C10 C11 -81.61(11)
C17 Fe1 C10 C9 168.00(18)
C15 Fe1 C10 C9 -120.31(11)
C12 Fe1 C10 C9 81.98(11)
C14 Fe1 C10 C9 -78.97(13)
C16 Fe1 C10 C9 -161.61(11)
C13 Fe1 C10 C9 -48.8(3)
C11 Fe1 C10 C9 119.42(15)
C8 Fe1 C10 C9 37.81(10)
C9 C10 C11 C12 -0.4(2)
Fe1 C10 C11 C12 59.01(12)
C9 C10 C11 Fe1 -59.45(12)
C10 Fe1 C11 C12 -119.59(15)
C17 Fe1 C11 C12 79.70(13)
C15 Fe1 C11 C12 162.73(10)
C14 Fe1 C11 C12 -165.52(18)
C16 Fe1 C11 C12 121.31(11)
C13 Fe1 C11 C12 48.3(3)
C9 Fe1 C11 C12 -81.91(11)
C8 Fe1 C11 C12 -37.87(10)
C17 Fe1 C11 C10 -160.71(11)
C15 Fe1 C11 C10 -77.69(13)
C12 Fe1 C11 C10 119.59(15)
C14 Fe1 C11 C10 -45.9(2)
C16 Fe1 C11 C10 -119.10(11)
C13 Fe1 C11 C10 167.9(2)
C9 Fe1 C11 C10 37.67(10)
C8 Fe1 C11 C10 81.72(11)
C10 C11 C12 C8 0.8(2)
Fe1 C11 C12 C8 59.68(12)
C10 C11 C12 Fe1 -58.89(12)
C9 C8 C12 C11 -0.83(19)
C7 C8 C12 C11 179.79(16)
Fe1 C8 C12 C11 -59.53(12)
C9 C8 C12 Fe1 58.71(12)
C7 C8 C12 Fe1 -120.68(17)
C10 Fe1 C12 C11 37.59(11)
C17 Fe1 C12 C11 -119.55(12)
C15 Fe1 C12 C11 -43.1(2)
C14 Fe1 C12 C11 164.4(2)
C16 Fe1 C12 C11 -77.00(13)
C13 Fe1 C12 C11 -161.57(11)
C9 Fe1 C12 C11 81.55(11)
C8 Fe1 C12 C11 119.34(14)
C10 Fe1 C12 C8 -81.76(11)
C17 Fe1 C12 C8 121.11(11)
C15 Fe1 C12 C8 -162.43(18)
C14 Fe1 C12 C8 45.0(3)
C16 Fe1 C12 C8 163.66(10)
C13 Fe1 C12 C8 79.08(12)
C11 Fe1 C12 C8 -119.34(14)
C9 Fe1 C12 C8 -37.80(10)
C10 Fe1 C13 C14 -40.9(3)
C17 Fe1 C13 C14 119.12(17)
C15 Fe1 C13 C14 37.75(12)
C12 Fe1 C13 C14 -162.69(11)
C16 Fe1 C13 C14 81.36(13)
C11 Fe1 C13 C14 161.39(19)
C9 Fe1 C13 C14 -77.07(13)
C8 Fe1 C13 C14 -119.87(12)
C10 Fe1 C13 C17 -160.05(19)
C15 Fe1 C13 C17 -81.36(13)
C12 Fe1 C13 C17 78.19(14)
C14 Fe1 C13 C17 -119.12(17)
C16 Fe1 C13 C17 -37.76(12)
C11 Fe1 C13 C17 42.3(3)
C9 Fe1 C13 C17 163.81(11)
C8 Fe1 C13 C17 121.01(12)
C17 C13 C14 C15 -0.2(2)
Fe1 C13 C14 C15 -59.53(13)
C17 C13 C14 Fe1 59.34(13)
C10 Fe1 C14 C13 163.82(12)
C17 Fe1 C14 C13 -37.70(12)
C15 Fe1 C14 C13 -119.09(17)
C12 Fe1 C14 C13 45.7(3)
C16 Fe1 C14 C13 -81.73(13)
C11 Fe1 C14 C13 -162.45(19)
C9 Fe1 C14 C13 121.57(12)
C8 Fe1 C14 C13 79.47(13)
C10 Fe1 C14 C15 -77.09(13)
C17 Fe1 C14 C15 81.39(13)
C12 Fe1 C14 C15 164.84(19)
C16 Fe1 C14 C15 37.36(12)
C13 Fe1 C14 C15 119.09(17)
C11 Fe1 C14 C15 -43.4(2)
C9 Fe1 C14 C15 -119.34(11)
C8 Fe1 C14 C15 -161.43(11)
C13 C14 C15 C16 0.2(2)
Fe1 C14 C15 C16 -59.45(13)
C13 C14 C15 Fe1 59.64(13)
C10 Fe1 C15 C16 -119.68(12)
C17 Fe1 C15 C16 38.08(12)
C12 Fe1 C15 C16 -46.3(2)
C14 Fe1 C15 C16 119.52(17)
C13 Fe1 C15 C16 81.88(13)
C11 Fe1 C15 C16 -77.97(13)
C9 Fe1 C15 C16 -161.44(11)
C8 Fe1 C15 C16 166.82(18)
C10 Fe1 C15 C14 120.80(12)
C17 Fe1 C15 C14 -81.44(13)
C12 Fe1 C15 C14 -165.85(18)
C16 Fe1 C15 C14 -119.52(17)
C13 Fe1 C15 C14 -37.64(12)
C11 Fe1 C15 C14 162.51(11)
C9 Fe1 C15 C14 79.04(13)
C8 Fe1 C15 C14 47.3(2)
C14 C15 C16 C17 -0.1(2)
Fe1 C15 C16 C17 -59.48(13)
C14 C15 C16 Fe1 59.35(13)
C10 Fe1 C16 C15 77.93(13)
C17 Fe1 C16 C15 -118.74(17)
C12 Fe1 C16 C15 161.48(11)
C14 Fe1 C16 C15 -37.53(12)
C13 Fe1 C16 C15 -81.19(13)
C11 Fe1 C16 C15 119.97(12)
C9 Fe1 C16 C15 45.1(3)
C8 Fe1 C16 C15 -166.13(19)
C10 Fe1 C16 C17 -163.33(12)
C15 Fe1 C16 C17 118.74(17)
C12 Fe1 C16 C17 -79.78(14)
C14 Fe1 C16 C17 81.21(13)
C13 Fe1 C16 C17 37.55(12)
C11 Fe1 C16 C17 -121.29(12)
C9 Fe1 C16 C17 163.87(18)
C8 Fe1 C16 C17 -47.4(3)
C14 C13 C17 C16 0.1(2)
Fe1 C13 C17 C16 59.53(13)
C14 C13 C17 Fe1 -59.42(13)
C15 C16 C17 C13 0.0(2)
Fe1 C16 C17 C13 -59.62(13)
C15 C16 C17 Fe1 59.63(13)
C10 Fe1 C17 C13 160.63(19)
C15 Fe1 C17 C13 81.51(13)
C12 Fe1 C17 C13 -121.23(12)
C14 Fe1 C17 C13 37.64(12)
C16 Fe1 C17 C13 119.25(17)
C11 Fe1 C17 C13 -163.67(11)
C9 Fe1 C17 C13 -42.8(3)
C8 Fe1 C17 C13 -78.56(13)
C10 Fe1 C17 C16 41.4(3)
C15 Fe1 C17 C16 -37.75(12)
C12 Fe1 C17 C16 119.52(12)
C14 Fe1 C17 C16 -81.62(13)
C13 Fe1 C17 C16 -119.25(17)
C11 Fe1 C17 C16 77.07(14)
C9 Fe1 C17 C16 -162.0(2)
C8 Fe1 C17 C16 162.18(11)
